data_4515536
loop_
_publ_author_name
'Meyer, Tjark H.'
'Oliveira, Jo\~ao C. A.'
'Sau, Samaresh Chandra'
'Ang, Nate W. J.'
'Ackermann, Lutz'

_publ_section_title
;
 Electrooxidative Allene Annulations by Mild Cobalt-Catalyzed C--H
 Activation
;
_journal_issue 10
_journal_name_full 'ACS Catalysis'
_journal_page_first 9140
_journal_paper_doi 10.1021/acscatal.8b03066
_journal_volume 8
_journal_year 2018
_chemical_formula_moiety 'C30 H27 N2 O4 P'
_chemical_formula_sum 'C30 H27 N2 O4 P'
_chemical_formula_weight 510.50
_space_group_crystal_system monoclinic
_space_group_IT_number 14
_space_group_name_Hall '-P 2ybc'
_space_group_name_H-M_alt 'P 1 21/c 1'
_atom_sites_solution_hydrogens geom
_atom_sites_solution_primary dual
_audit_creation_date 2018-05-24
_audit_creation_method
;
Olex2 1.2
(compiled 2018.05.18 svn.r3508 for OlexSys, GUI svn.r5497)
;
_cell_angle_alpha 90
_cell_angle_beta 96.366(2)
_cell_angle_gamma 90
_cell_formula_units_Z 4
_cell_length_a 12.1480(8)
_cell_length_b 10.6001(6)
_cell_length_c 19.4764(12)
_cell_measurement_reflns_used 2844
_cell_measurement_temperature 149.94
_cell_measurement_theta_max 26.34
_cell_measurement_theta_min 2.55
_cell_volume 2492.5(3)
_computing_cell_refinement 'SAINT V8.38A (?, 2016)'
_computing_data_reduction 'SAINT V8.38A (?, 2016)'
_computing_molecular_graphics 'Olex2 (Dolomanov et al., 2009)'
_computing_publication_material 'Olex2 (Dolomanov et al., 2009)'
_computing_structure_refinement 'XL (Sheldrick, 2008)'
_computing_structure_solution 'XT (Sheldrick, 2015)'
_diffrn_ambient_temperature 149.94
_diffrn_measured_fraction_theta_full 0.999
_diffrn_measured_fraction_theta_max 0.999
_diffrn_measurement_device_type 'Bruker APEX-II CCD'
_diffrn_measurement_method '\f and \w scans'
_diffrn_radiation_type MoK\a
_diffrn_radiation_wavelength 0.71073
_diffrn_reflns_av_R_equivalents 0.0249
_diffrn_reflns_av_unetI/netI 0.0205
_diffrn_reflns_Laue_measured_fraction_full 0.999
_diffrn_reflns_Laue_measured_fraction_max 0.999
_diffrn_reflns_limit_h_max 15
_diffrn_reflns_limit_h_min -18
_diffrn_reflns_limit_k_max 16
_diffrn_reflns_limit_k_min -16
_diffrn_reflns_limit_l_max 29
_diffrn_reflns_limit_l_min -29
_diffrn_reflns_number 46944
_diffrn_reflns_point_group_measured_fraction_full 0.999
_diffrn_reflns_point_group_measured_fraction_max 0.999
_diffrn_reflns_theta_full 25.242
_diffrn_reflns_theta_max 32.612
_diffrn_reflns_theta_min 2.191
_diffrn_standards_number 0
_exptl_absorpt_coefficient_mu 0.151
_exptl_absorpt_correction_T_max 0.8019
_exptl_absorpt_correction_T_min 0.7282
_exptl_absorpt_correction_type multi-scan
_exptl_absorpt_process_details
'SADABS-2016/2 (Bruker,2016/2) was used for absorption correction. wR2(int) was 0.0715 before and 0.0438 after correction. The Ratio of minimum to maximum transmission is 0.9081. The \l/2 correction factor is Not present.'
_exptl_crystal_colour colourless
_exptl_crystal_colour_primary colourless
_exptl_crystal_density_diffrn 1.360
_exptl_crystal_description block
_exptl_crystal_F_000 1072
_exptl_crystal_recrystallization_method
'The material was recrystallised from a mixture of methanol and DCM  by slow evaporation'
_exptl_crystal_size_max 0.465
_exptl_crystal_size_mid 0.247
_exptl_crystal_size_min 0.208
_refine_diff_density_max 0.494
_refine_diff_density_min -0.333
_refine_diff_density_rms 0.051
_refine_ls_extinction_method none
_refine_ls_goodness_of_fit_ref 1.061
_refine_ls_hydrogen_treatment constr
_refine_ls_matrix_type full
_refine_ls_number_parameters 337
_refine_ls_number_reflns 9096
_refine_ls_number_restraints 0
_refine_ls_restrained_S_all 1.061
_refine_ls_R_factor_all 0.0396
_refine_ls_R_factor_gt 0.0360
_refine_ls_shift/su_max 0.001
_refine_ls_shift/su_mean 0.000
_refine_ls_structure_factor_coef Fsqd
_refine_ls_weighting_details 'w=1/[\s^2^(Fo^2^)+(0.0520P)^2^+0.7788P] where P=(Fo^2^+2Fc^2^)/3'
_refine_ls_weighting_scheme calc
_refine_ls_wR_factor_gt 0.1020
_refine_ls_wR_factor_ref 0.1049
_reflns_Friedel_coverage 0.000
_reflns_number_gt 8250
_reflns_number_total 9096
_reflns_threshold_expression 'I > 2\s(I)'
_cod_data_source_file cs8b03066_si_002.cif
_cod_data_source_block mo_0346_cg_0m
_cod_database_code 4515536
_shelx_shelxl_version_number 2016/6
_shelx_space_group_comment
;
The symmetry employed for this shelxl refinement is uniquely defined
by the following loop, which should always be used as a source of
symmetry information in preference to the above space-group names.
They are only intended as comments.
;
_shelx_estimated_absorpt_t_max 0.969
_shelx_estimated_absorpt_t_min 0.933
_olex2_refinement_description
;
1. Fixed Uiso
 At 1.2 times of:
  All C(H) groups, All C(H,H) groups
 At 1.5 times of:
  All C(H,H,H) groups
2.a Secondary CH2 refined with riding coordinates:
 C1(H1A,H1B)
2.b Aromatic/amide H refined with riding coordinates:
 C3(H3), C5(H5), C7(H7), C8(H8), C12(H12), C13(H13), C14(H14), C15(H15),
 C18(H18), C19(H19), C21(H21), C22(H22), C25(H25), C26(H26), C28(H28), C29(H29)
2.c Idealised Me refined as rotating group:
 C16(H16A,H16B,H16C), C23(H23A,H23B,H23C), C30(H30A,H30B,H30C)
;
_olex2_diffrn_ambient_temperature_device 'Oxford Cryosystems Cryostream 800'
_olex2_exptl_crystal_mounting_method 'The crystal was mounted on a MITIGEN holder in perfluoroether oil'
_olex2_submission_special_instructions 'No special instructions were received'

loop_
_space_group_symop_operation_xyz
'x, y, z'
'-x, y+1/2, -z+1/2'
'-x, -y, -z'
'x, -y-1/2, z-1/2'

loop_
_atom_site_label
_atom_site_type_symbol
_atom_site_fract_x
_atom_site_fract_y
_atom_site_fract_z
_atom_site_U_iso_or_equiv
_atom_site_adp_type
_atom_site_occupancy
_atom_site_site_symmetry_order
_atom_site_calc_flag
_atom_site_refinement_flags_posn
P1 P 0.77183(2) 0.52451(2) 0.61723(2) 0.01639(5) Uani 1 1 d .
O1 O 0.84858(6) 0.42172(6) 0.64323(4) 0.02537(14) Uani 1 1 d .
O2 O 0.48249(6) 0.24563(9) 0.47508(5) 0.03652(19) Uani 1 1 d .
O3 O 0.70886(6) 0.08948(6) 0.43165(4) 0.02554(14) Uani 1 1 d .
O4 O 0.90090(7) 0.45909(7) 0.22019(4) 0.02771(15) Uani 1 1 d .
N1 N 0.69827(6) 0.27375(6) 0.49071(4) 0.01667(12) Uani 1 1 d .
N2 N 0.53671(6) 0.18252(7) 0.52479(4) 0.02153(14) Uani 1 1 d .
C1 C 0.65948(7) 0.47104(8) 0.55340(4) 0.01798(14) Uani 1 1 d .
H1A H 0.611186 0.412445 0.575955 0.022 Uiso 1 1 calc R
H1B H 0.614121 0.544644 0.536542 0.022 Uiso 1 1 calc R
C2 C 0.70112(7) 0.40580(7) 0.49298(4) 0.01615(13) Uani 1 1 d .
C3 C 0.74210(7) 0.47038(7) 0.44155(4) 0.01790(14) Uani 1 1 d .
H3 H 0.747380 0.559685 0.444391 0.021 Uiso 1 1 calc R
C4 C 0.77774(7) 0.40696(8) 0.38284(4) 0.01679(13) Uani 1 1 d .
C5 C 0.82367(8) 0.47290(8) 0.32993(4) 0.01966(15) Uani 1 1 d .
H5 H 0.833477 0.561729 0.332815 0.024 Uiso 1 1 calc R
C6 C 0.85434(8) 0.40681(9) 0.27369(4) 0.02118(15) Uani 1 1 d .
C7 C 0.83640(9) 0.27576(9) 0.26748(5) 0.02510(17) Uani 1 1 d .
H7 H 0.854075 0.232223 0.227497 0.030 Uiso 1 1 calc R
C8 C 0.79336(8) 0.21148(8) 0.31935(5) 0.02366(17) Uani 1 1 d .
H8 H 0.782407 0.122903 0.315595 0.028 Uiso 1 1 calc R
C9 C 0.76526(7) 0.27569(8) 0.37814(4) 0.01778(14) Uani 1 1 d .
C10 C 0.72293(7) 0.20427(8) 0.43298(4) 0.01813(14) Uani 1 1 d .
C11 C 0.64820(7) 0.20031(7) 0.53967(4) 0.01736(14) Uani 1 1 d .
C12 C 0.70629(8) 0.13876(9) 0.59435(5) 0.02482(17) Uani 1 1 d .
H12 H 0.783250 0.154207 0.605389 0.030 Uiso 1 1 calc R
C13 C 0.65213(9) 0.05387(10) 0.63344(5) 0.0301(2) Uani 1 1 d .
H13 H 0.691179 0.011294 0.671584 0.036 Uiso 1 1 calc R
C14 C 0.54006(9) 0.03263(9) 0.61564(5) 0.02769(19) Uani 1 1 d .
H14 H 0.502121 -0.027207 0.640683 0.033 Uiso 1 1 calc R
C15 C 0.48391(8) 0.09772(10) 0.56202(5) 0.02687(18) Uani 1 1 d .
H15 H 0.406843 0.083413 0.550647 0.032 Uiso 1 1 calc R
C16 C 0.92388(11) 0.59086(11) 0.22325(6) 0.0344(2) Uani 1 1 d .
H16A H 0.959648 0.615815 0.182644 0.052 Uiso 1 1 calc GR
H16B H 0.973313 0.609645 0.265250 0.052 Uiso 1 1 calc GR
H16C H 0.854509 0.637775 0.223964 0.052 Uiso 1 1 calc GR
C17 C 0.70184(8) 0.60263(8) 0.68229(4) 0.01916(15) Uani 1 1 d .
C18 C 0.75894(9) 0.62128(9) 0.74783(5) 0.02423(17) Uani 1 1 d .
H18 H 0.830665 0.586086 0.758755 0.029 Uiso 1 1 calc R
C19 C 0.71078(10) 0.69152(10) 0.79727(5) 0.02887(19) Uani 1 1 d .
H19 H 0.749879 0.702699 0.841866 0.035 Uiso 1 1 calc R
C20 C 0.60665(9) 0.74531(9) 0.78234(5) 0.02728(19) Uani 1 1 d .
C21 C 0.54832(9) 0.72213(10) 0.71797(5) 0.02763(19) Uani 1 1 d .
H21 H 0.475589 0.754964 0.707748 0.033 Uiso 1 1 calc R
C22 C 0.59504(9) 0.65151(10) 0.66836(5) 0.02527(17) Uani 1 1 d .
H22 H 0.553940 0.636489 0.624737 0.030 Uiso 1 1 calc R
C23 C 0.55701(12) 0.83060(12) 0.83260(6) 0.0392(3) Uani 1 1 d .
H23A H 0.590673 0.812373 0.879625 0.059 Uiso 1 1 calc GR
H23B H 0.476947 0.816108 0.829598 0.059 Uiso 1 1 calc GR
H23C H 0.571125 0.918785 0.821260 0.059 Uiso 1 1 calc GR
C24 C 0.83922(7) 0.64516(7) 0.57227(4) 0.01604(13) Uani 1 1 d .
C25 C 0.94172(7) 0.61818(9) 0.54965(5) 0.02155(16) Uani 1 1 d .
H25 H 0.980930 0.544338 0.565520 0.026 Uiso 1 1 calc R
C26 C 0.98661(8) 0.69921(9) 0.50390(5) 0.02473(17) Uani 1 1 d .
H26 H 1.056368 0.679904 0.488754 0.030 Uiso 1 1 calc R
C27 C 0.93093(8) 0.80798(9) 0.48003(5) 0.02235(16) Uani 1 1 d .
C28 C 0.83088(7) 0.83716(8) 0.50529(5) 0.02217(16) Uani 1 1 d .
H28 H 0.793584 0.913162 0.491137 0.027 Uiso 1 1 calc R
C29 C 0.78488(7) 0.75693(8) 0.55080(5) 0.01908(14) Uani 1 1 d .
H29 H 0.716516 0.778056 0.567308 0.023 Uiso 1 1 calc R
C30 C 0.97699(10) 0.89228(12) 0.42777(6) 0.0352(2) Uani 1 1 d .
H30A H 1.046105 0.930830 0.448554 0.053 Uiso 1 1 calc GR
H30B H 0.923156 0.958617 0.413325 0.053 Uiso 1 1 calc GR
H30C H 0.991629 0.842198 0.387478 0.053 Uiso 1 1 calc GR

loop_
_atom_site_aniso_label
_atom_site_aniso_U_11
_atom_site_aniso_U_22
_atom_site_aniso_U_33
_atom_site_aniso_U_23
_atom_site_aniso_U_13
_atom_site_aniso_U_12
P1 0.02149(10) 0.01414(9) 0.01401(9) 0.00204(6) 0.00414(7) 0.00158(7)
O1 0.0310(3) 0.0209(3) 0.0245(3) 0.0074(2) 0.0040(3) 0.0075(2)
O2 0.0214(3) 0.0433(4) 0.0427(4) 0.0229(4) -0.0062(3) -0.0029(3)
O3 0.0340(4) 0.0131(3) 0.0306(3) -0.0016(2) 0.0087(3) -0.0023(2)
O4 0.0345(4) 0.0314(4) 0.0194(3) -0.0002(2) 0.0124(3) -0.0011(3)
N1 0.0187(3) 0.0132(3) 0.0187(3) 0.0001(2) 0.0049(2) -0.0021(2)
N2 0.0180(3) 0.0210(3) 0.0252(3) 0.0054(3) 0.0011(3) -0.0030(3)
C1 0.0212(4) 0.0163(3) 0.0176(3) -0.0013(3) 0.0072(3) -0.0018(3)
C2 0.0190(3) 0.0133(3) 0.0166(3) -0.0011(2) 0.0039(2) -0.0013(2)
C3 0.0244(4) 0.0138(3) 0.0162(3) -0.0015(2) 0.0055(3) -0.0021(3)
C4 0.0195(3) 0.0156(3) 0.0155(3) -0.0012(2) 0.0033(2) -0.0011(3)
C5 0.0248(4) 0.0185(3) 0.0164(3) -0.0011(3) 0.0055(3) -0.0017(3)
C6 0.0232(4) 0.0250(4) 0.0161(3) -0.0004(3) 0.0055(3) 0.0011(3)
C7 0.0326(5) 0.0241(4) 0.0197(4) -0.0048(3) 0.0075(3) 0.0044(3)
C8 0.0311(4) 0.0177(4) 0.0229(4) -0.0051(3) 0.0060(3) 0.0026(3)
C9 0.0206(4) 0.0150(3) 0.0180(3) -0.0019(3) 0.0036(3) 0.0002(3)
C10 0.0193(3) 0.0145(3) 0.0208(3) -0.0011(3) 0.0033(3) -0.0001(3)
C11 0.0175(3) 0.0150(3) 0.0198(3) 0.0017(3) 0.0030(3) -0.0025(2)
C12 0.0210(4) 0.0273(4) 0.0255(4) 0.0075(3) -0.0002(3) -0.0021(3)
C13 0.0320(5) 0.0300(5) 0.0276(4) 0.0122(4) 0.0003(4) -0.0030(4)
C14 0.0314(5) 0.0238(4) 0.0286(4) 0.0068(3) 0.0065(4) -0.0072(3)
C15 0.0217(4) 0.0270(4) 0.0321(5) 0.0062(4) 0.0043(3) -0.0087(3)
C16 0.0438(6) 0.0350(5) 0.0266(4) 0.0011(4) 0.0142(4) -0.0119(4)
C17 0.0260(4) 0.0176(3) 0.0148(3) 0.0015(3) 0.0062(3) 0.0000(3)
C18 0.0315(5) 0.0233(4) 0.0180(4) -0.0007(3) 0.0034(3) -0.0003(3)
C19 0.0394(5) 0.0295(4) 0.0182(4) -0.0053(3) 0.0054(3) -0.0034(4)
C20 0.0384(5) 0.0224(4) 0.0236(4) -0.0043(3) 0.0146(4) -0.0042(4)
C21 0.0316(5) 0.0289(4) 0.0240(4) -0.0016(3) 0.0104(3) 0.0048(4)
C22 0.0291(4) 0.0296(4) 0.0179(4) -0.0011(3) 0.0062(3) 0.0048(3)
C23 0.0513(7) 0.0340(5) 0.0360(6) -0.0144(4) 0.0216(5) -0.0040(5)
C24 0.0167(3) 0.0152(3) 0.0164(3) 0.0005(2) 0.0024(2) 0.0001(2)
C25 0.0180(4) 0.0212(4) 0.0260(4) 0.0022(3) 0.0046(3) 0.0035(3)
C26 0.0183(4) 0.0262(4) 0.0312(4) 0.0016(3) 0.0092(3) 0.0007(3)
C27 0.0203(4) 0.0230(4) 0.0245(4) 0.0023(3) 0.0060(3) -0.0043(3)
C28 0.0199(4) 0.0179(3) 0.0292(4) 0.0060(3) 0.0049(3) -0.0005(3)
C29 0.0177(3) 0.0158(3) 0.0246(4) 0.0027(3) 0.0059(3) 0.0010(3)
C30 0.0341(5) 0.0355(5) 0.0383(5) 0.0110(4) 0.0146(4) -0.0071(4)

loop_
_atom_type_symbol
_atom_type_description
_atom_type_scat_dispersion_real
_atom_type_scat_dispersion_imag
_atom_type_scat_source
C C 0.0033 0.0016 'International Tables Vol C Tables 4.2.6.8 and 6.1.1.4'
H H 0.0000 0.0000 'International Tables Vol C Tables 4.2.6.8 and 6.1.1.4'
N N 0.0061 0.0033 'International Tables Vol C Tables 4.2.6.8 and 6.1.1.4'
O O 0.0106 0.0060 'International Tables Vol C Tables 4.2.6.8 and 6.1.1.4'
P P 0.1023 0.0942 'International Tables Vol C Tables 4.2.6.8 and 6.1.1.4'

loop_
_geom_angle_atom_site_label_1
_geom_angle_atom_site_label_2
_geom_angle_atom_site_label_3
_geom_angle
O1 P1 C1 113.37(4)
O1 P1 C17 115.09(4)
O1 P1 C24 112.66(4)
C17 P1 C1 104.19(4)
C24 P1 C1 103.59(4)
C24 P1 C17 106.93(4)
C6 O4 C16 117.68(8)
C2 N1 C10 122.87(7)
C2 N1 C11 122.55(7)
C10 N1 C11 113.31(7)
O2 N2 C11 119.82(7)
O2 N2 C15 120.61(8)
C15 N2 C11 119.56(8)
P1 C1 H1A 109.1
P1 C1 H1B 109.1
H1A C1 H1B 107.8
C2 C1 P1 112.61(6)
C2 C1 H1A 109.1
C2 C1 H1B 109.1
N1 C2 C1 118.42(7)
C3 C2 N1 119.48(7)
C3 C2 C1 122.09(7)
C2 C3 H3 119.3
C2 C3 C4 121.43(7)
C4 C3 H3 119.3
C5 C4 C3 121.95(7)
C9 C4 C3 118.52(7)
C9 C4 C5 119.53(7)
C4 C5 H5 120.3
C6 C5 C4 119.34(8)
C6 C5 H5 120.3
O4 C6 C5 124.87(8)
O4 C6 C7 114.21(8)
C5 C6 C7 120.91(8)
C6 C7 H7 120.2
C8 C7 C6 119.68(8)
C8 C7 H7 120.2
C7 C8 H8 119.8
C7 C8 C9 120.45(8)
C9 C8 H8 119.8
C4 C9 C8 119.97(8)
C4 C9 C10 121.01(7)
C8 C9 C10 119.02(8)
O3 C10 N1 119.65(8)
O3 C10 C9 124.19(8)
N1 C10 C9 116.16(7)
N2 C11 N1 114.95(7)
N2 C11 C12 120.69(8)
C12 C11 N1 124.00(8)
C11 C12 H12 120.1
C11 C12 C13 119.85(9)
C13 C12 H12 120.1
C12 C13 H13 120.7
C14 C13 C12 118.66(9)
C14 C13 H13 120.7
C13 C14 H14 119.9
C15 C14 C13 120.11(9)
C15 C14 H14 119.9
N2 C15 C14 121.03(9)
N2 C15 H15 119.5
C14 C15 H15 119.5
O4 C16 H16A 109.5
O4 C16 H16B 109.5
O4 C16 H16C 109.5
H16A C16 H16B 109.5
H16A C16 H16C 109.5
H16B C16 H16C 109.5
C18 C17 P1 118.80(7)
C22 C17 P1 122.31(7)
C22 C17 C18 118.79(8)
C17 C18 H18 119.9
C19 C18 C17 120.13(9)
C19 C18 H18 119.9
C18 C19 H19 119.5
C20 C19 C18 121.08(9)
C20 C19 H19 119.5
C19 C20 C21 118.50(9)
C19 C20 C23 122.09(10)
C21 C20 C23 119.38(11)
C20 C21 H21 119.5
C20 C21 C22 120.94(10)
C22 C21 H21 119.5
C17 C22 H22 119.8
C21 C22 C17 120.44(9)
C21 C22 H22 119.8
C20 C23 H23A 109.5
C20 C23 H23B 109.5
C20 C23 H23C 109.5
H23A C23 H23B 109.5
H23A C23 H23C 109.5
H23B C23 H23C 109.5
C25 C24 P1 118.58(6)
C25 C24 C29 119.18(7)
C29 C24 P1 121.56(6)
C24 C25 H25 119.9
C26 C25 C24 120.15(8)
C26 C25 H25 119.9
C25 C26 H26 119.5
C27 C26 C25 121.01(8)
C27 C26 H26 119.5
C26 C27 C28 118.44(8)
C26 C27 C30 120.93(9)
C28 C27 C30 120.62(9)
C27 C28 H28 119.4
C29 C28 C27 121.11(8)
C29 C28 H28 119.4
C24 C29 H29 120.0
C28 C29 C24 119.99(8)
C28 C29 H29 120.0
C27 C30 H30A 109.5
C27 C30 H30B 109.5
C27 C30 H30C 109.5
H30A C30 H30B 109.5
H30A C30 H30C 109.5
H30B C30 H30C 109.5

loop_
_geom_bond_atom_site_label_1
_geom_bond_atom_site_label_2
_geom_bond_distance
P1 O1 1.4861(7)
P1 C1 1.8312(9)
P1 C17 1.8037(8)
P1 C24 1.7975(8)
O2 N2 1.2951(10)
O3 C10 1.2286(10)
O4 C6 1.3577(11)
O4 C16 1.4243(14)
N1 C2 1.4007(10)
N1 C10 1.4041(11)
N1 C11 1.4191(10)
N2 C11 1.3663(11)
N2 C15 1.3596(11)
C1 H1A 0.9900
C1 H1B 0.9900
C1 C2 1.5004(11)
C2 C3 1.3529(11)
C3 H3 0.9500
C3 C4 1.4340(11)
C4 C5 1.4105(11)
C4 C9 1.4016(11)
C5 H5 0.9500
C5 C6 1.3855(11)
C6 C7 1.4093(13)
C7 H7 0.9500
C7 C8 1.3696(13)
C8 H8 0.9500
C8 C9 1.4062(11)
C9 C10 1.4492(12)
C11 C12 1.3752(12)
C12 H12 0.9500
C12 C13 1.3904(13)
C13 H13 0.9500
C13 C14 1.3856(15)
C14 H14 0.9500
C14 C15 1.3689(14)
C15 H15 0.9500
C16 H16A 0.9800
C16 H16B 0.9800
C16 H16C 0.9800
C17 C18 1.3976(12)
C17 C22 1.3955(13)
C18 H18 0.9500
C18 C19 1.3961(13)
C19 H19 0.9500
C19 C20 1.3885(16)
C20 C21 1.3918(15)
C20 C23 1.5067(14)
C21 H21 0.9500
C21 C22 1.3919(13)
C22 H22 0.9500
C23 H23A 0.9800
C23 H23B 0.9800
C23 H23C 0.9800
C24 C25 1.3957(12)
C24 C29 1.3976(11)
C25 H25 0.9500
C25 C26 1.3916(13)
C26 H26 0.9500
C26 C27 1.3904(13)
C27 C28 1.3957(13)
C27 C30 1.5079(13)
C28 H28 0.9500
C28 C29 1.3895(12)
C29 H29 0.9500
C30 H30A 0.9800
C30 H30B 0.9800
C30 H30C 0.9800
